data_4101475
loop_
_publ_author_name
'Cai, Ting'
'Slebodnick, Carla'
'Xu, Liaosa'
'Harich, Kim'
'Glass, Thomas E'
'Chancellor, Christopher'
'Fettinger, James C'
'Olmstead, Marilyn M'
'Balch, Alan L'
'Gibson, Harry W'
'Dorn, Harry C'

_publ_section_title
;
 A pirouette on a metallofullerene sphere: interconversion of isomers
 of N-tritylpyrrolidino I(h) Sc3N@C80.
;
_journal_issue 19
_journal_name_full 'Journal of the American Chemical Society'
_journal_page_first 6486
_journal_page_last 6492
_journal_paper_doi 10.1021/ja0601843
_journal_volume 128
_journal_year 2006
_chemical_formula_moiety 'C101 h19 N2 Sc3, 2.15(C6 H6), 0.35(C5 H12)'
_chemical_formula_sum 'C115.65 H36.1 N2 Sc3'
_chemical_formula_weight 1588.25
_chemical_name_common Sc3N@N-trityl-3,4-fullero[C80]pyrrolidine
_chemical_name_systematic
; 
 ? 
;
_space_group_IT_number 2
_symmetry_cell_setting triclinic
_symmetry_space_group_name_Hall '-P 1'
_symmetry_space_group_name_H-M 'P -1'
_atom_sites_solution_hydrogens geom
_atom_sites_solution_primary direct
_atom_sites_solution_secondary difmap
_audit_creation_method SHELXL-97
_cell_angle_alpha 74.045(2)
_cell_angle_beta 77.655(3)
_cell_angle_gamma 76.840(2)
_cell_formula_units_Z 2
_cell_length_a 11.0242(11)
_cell_length_b 16.5046(18)
_cell_length_c 18.8995(19)
_cell_measurement_reflns_used 7365
_cell_measurement_temperature 90(2)
_cell_measurement_theta_max 25.7
_cell_measurement_theta_min 2.5
_cell_volume 3177.2(6)
_computing_cell_refinement SAINT
_computing_data_collection APEX2
_computing_data_reduction SAINT
_computing_molecular_graphics 'XP, SHELXTL 5.1(Sheldrick, 1994), ORTEP-3 for Windows(Farrugia, 1997)'
_computing_structure_refinement 'SHELXL-97 (Sheldrick, 1997)'
_computing_structure_solution 'SHELXS-97 (Sheldrick, 1990)'
_diffrn_ambient_temperature 90(2)
_diffrn_detector_area_resol_mean 8.3
_diffrn_measured_fraction_theta_full 0.999
_diffrn_measured_fraction_theta_max 0.999
_diffrn_measurement_device_type APEXII
_diffrn_measurement_method \w
_diffrn_radiation_monochromator graphite
_diffrn_radiation_source 'fine-focus sealed tube'
_diffrn_radiation_type MoK\a
_diffrn_radiation_wavelength 0.71073
_diffrn_reflns_av_R_equivalents 0.0407
_diffrn_reflns_av_sigmaI/netI 0.0514
_diffrn_reflns_limit_h_max 13
_diffrn_reflns_limit_h_min -13
_diffrn_reflns_limit_k_max 20
_diffrn_reflns_limit_k_min -20
_diffrn_reflns_limit_l_max 23
_diffrn_reflns_limit_l_min -23
_diffrn_reflns_number 31897
_diffrn_reflns_theta_full 25.68
_diffrn_reflns_theta_max 25.68
_diffrn_reflns_theta_min 1.92
_diffrn_standards_number 0
_exptl_absorpt_coefficient_mu 0.382
_exptl_absorpt_correction_T_max 0.974
_exptl_absorpt_correction_T_min 0.954
_exptl_absorpt_correction_type multi-scan
_exptl_absorpt_process_details 'SADABS 2.10 (Sheldrick, 2003)'
_exptl_crystal_colour Black
_exptl_crystal_density_diffrn 1.660
_exptl_crystal_density_method 'not measured'
_exptl_crystal_description Plate
_exptl_crystal_F_000 1614
_exptl_crystal_size_max 0.24
_exptl_crystal_size_mid 0.09
_exptl_crystal_size_min 0.013
_refine_diff_density_max 1.141
_refine_diff_density_min -0.679
_refine_diff_density_rms 0.077
_refine_ls_extinction_method none
_refine_ls_goodness_of_fit_ref 1.029
_refine_ls_hydrogen_treatment constr
_refine_ls_matrix_type full
_refine_ls_number_parameters 1066
_refine_ls_number_reflns 12063
_refine_ls_number_restraints 0
_refine_ls_restrained_S_all 1.029
_refine_ls_R_factor_all 0.0817
_refine_ls_R_factor_gt 0.0547
_refine_ls_shift/su_max 0.000
_refine_ls_shift/su_mean 0.000
_refine_ls_structure_factor_coef Fsqd
_refine_ls_weighting_details 'calc w=1/[\s^2^(Fo^2^)+(0.0756P)^2^+4.6255P] where P=(Fo^2^+2Fc^2^)/3'
_refine_ls_weighting_scheme calc
_refine_ls_wR_factor_gt 0.1390
_refine_ls_wR_factor_ref 0.1559
_reflns_number_gt 8790
_reflns_number_total 12063
_reflns_threshold_expression I>2\s(I)
_cod_data_source_file ja0601843si20060324_073325.cif
_cod_data_source_block cjc99f
_cod_depositor_comments
;
The following automatic conversions were performed:
'_symmetry_cell_setting' value 'Triclinic' changed to 'triclinic'
according to '/home/saulius/struct/CIF-dictionaries/cif_core.dic'
dictionary named 'cif_core.dic' version 2.4.1 from 2010-06-29.

Automatic conversion script
Id: cif_fix_enum 1527 2010-12-29 10:47:43Z saulius 
;
_cod_original_formula_sum 'C115.65 H36.10 N2 Sc3'
_cod_database_code 4101475

loop_
_symmetry_equiv_pos_as_xyz
'x, y, z'
'-x, -y, -z'

loop_
_atom_site_label
_atom_site_type_symbol
_atom_site_fract_x
_atom_site_fract_y
_atom_site_fract_z
_atom_site_U_iso_or_equiv
_atom_site_adp_type
_atom_site_occupancy
_atom_site_symmetry_multiplicity
_atom_site_calc_flag
_atom_site_refinement_flags
_atom_site_disorder_assembly
_atom_site_disorder_group
Sc1 Sc 0.65381(7) 0.17508(4) 0.29761(4) 0.01715(19) Uani 0.9007(19) 1 d P A 1
Sc2 Sc 0.54865(8) 0.26128(4) 0.12866(4) 0.01510(18) Uani 0.9007(19) 1 d P A 1
Sc3 Sc 0.73507(7) 0.05578(4) 0.15672(4) 0.0277(2) Uani 0.9007(19) 1 d P A 1
Sc4 Sc 0.6058(14) 0.2624(9) 0.1111(8) 0.065(4) Uiso 0.0993(19) 1 d P A 2
Sc5 Sc 0.7372(12) 0.1792(7) 0.2683(6) 0.062(3) Uiso 0.0993(19) 1 d P A 2
Sc6 Sc 0.5509(10) 0.0559(7) 0.2216(6) 0.059(3) Uiso 0.0993(19) 1 d P A 2
N1 N 0.6441(2) 0.16004(15) 0.19601(13) 0.0138(5) Uani 1 1 d . . .
C1 C 0.5888(3) 0.43820(18) 0.17801(16) 0.0145(6) Uani 1 1 d . A .
N2 N 0.5392(2) 0.54328(15) 0.24681(13) 0.0143(5) Uani 1 1 d . A .
C2 C 0.6381(3) 0.39975(19) 0.25745(16) 0.0159(6) Uani 1 1 d . A .
C3 C 0.5376(3) 0.34935(19) 0.30610(17) 0.0202(7) Uani 1 1 d . A .
C4 C 0.4356(3) 0.36005(19) 0.26593(19) 0.0209(7) Uani 1 1 d . A .
C5 C 0.4672(3) 0.40447(18) 0.18893(17) 0.0159(6) Uani 1 1 d . . .
C6 C 0.4133(3) 0.39250(19) 0.13168(19) 0.0211(7) Uani 1 1 d . A .
C7 C 0.4903(3) 0.3945(2) 0.05906(18) 0.0226(7) Uani 1 1 d . . .
C8 C 0.6227(3) 0.39455(19) 0.05531(17) 0.0212(7) Uani 1 1 d . A .
C9 C 0.6762(3) 0.40688(18) 0.11333(17) 0.0168(6) Uani 1 1 d . . .
C10 C 0.8002(3) 0.36794(19) 0.11961(19) 0.0212(7) Uani 1 1 d . A .
C11 C 0.8431(3) 0.3346(2) 0.1906(2) 0.0236(7) Uani 1 1 d . . .
C12 C 0.7632(3) 0.33891(19) 0.25642(18) 0.0203(7) Uani 1 1 d . A .
C13 C 0.7828(3) 0.2683(2) 0.32090(19) 0.0234(7) Uani 1 1 d . . .
C14 C 0.6836(4) 0.2427(2) 0.38064(18) 0.0259(8) Uani 1 1 d . A .
C15 C 0.5561(3) 0.2802(2) 0.36827(17) 0.0246(7) Uani 1 1 d . . .
C16 C 0.4648(3) 0.2236(2) 0.39150(18) 0.0269(8) Uani 1 1 d . A .
C17 C 0.3587(3) 0.2389(2) 0.35326(19) 0.0284(8) Uani 1 1 d . . .
C18 C 0.3437(3) 0.3058(2) 0.2894(2) 0.0252(8) Uani 1 1 d . A .
C19 C 0.2873(3) 0.2950(2) 0.2334(2) 0.0275(8) Uani 1 1 d . . .
C20 C 0.3222(3) 0.3347(2) 0.1562(2) 0.0256(8) Uani 1 1 d . A .
C21 C 0.3142(3) 0.2764(2) 0.1137(2) 0.0285(8) Uani 1 1 d . . .
C22 C 0.3968(3) 0.2721(2) 0.0452(2) 0.0283(8) Uani 1 1 d . A .
C23 C 0.4832(3) 0.3322(2) 0.01705(18) 0.0241(7) Uani 1 1 d . A .
C24 C 0.6099(4) 0.3000(2) -0.01373(18) 0.0286(8) Uani 1 1 d . . .
C25 C 0.6962(4) 0.3391(2) 0.00859(17) 0.0251(8) Uani 1 1 d . A .
C26 C 0.8221(3) 0.3002(2) 0.01531(18) 0.0271(8) Uani 1 1 d . . .
C27 C 0.8753(3) 0.3156(2) 0.06986(19) 0.0245(7) Uani 1 1 d . A .
C28 C 0.9640(3) 0.2515(2) 0.1103(2) 0.0277(8) Uani 1 1 d . . .
C29 C 0.9446(3) 0.2619(2) 0.1840(2) 0.0238(7) Uani 1 1 d . A .
C30 C 0.9612(3) 0.1917(2) 0.2448(2) 0.0267(8) Uani 1 1 d . . .
C31 C 0.8785(3) 0.1960(2) 0.3131(2) 0.0262(8) Uani 1 1 d . A .
C32 C 0.8392(3) 0.1223(2) 0.36601(19) 0.0279(8) Uani 1 1 d . . .
C33 C 0.7194(4) 0.1479(2) 0.40874(18) 0.0277(8) Uani 1 1 d . A .
C34 C 0.6269(4) 0.0933(2) 0.42677(18) 0.0299(8) Uani 1 1 d . . .
C35 C 0.4986(4) 0.1327(2) 0.41989(18) 0.0288(8) Uani 1 1 d . A .
C36 C 0.4129(4) 0.0927(2) 0.39949(19) 0.0309(8) Uani 1 1 d . . .
C37 C 0.3267(3) 0.1569(2) 0.3589(2) 0.0301(8) Uani 1 1 d . A .
C38 C 0.2782(3) 0.1432(2) 0.2997(2) 0.0315(9) Uani 1 1 d . . .
C39 C 0.2547(3) 0.2131(2) 0.2382(2) 0.0298(8) Uani 1 1 d . A .
C40 C 0.2724(3) 0.2023(2) 0.1651(2) 0.0299(8) Uani 1 1 d . A .
C41 C 1.0061(3) 0.1079(2) 0.2300(2) 0.0281(8) Uani 1 1 d . A .
C42 C 0.9652(3) 0.0341(2) 0.2815(2) 0.0297(8) Uani 1 1 d . . .
C43 C 0.8781(3) 0.0391(2) 0.3481(2) 0.0285(8) Uani 1 1 d . A .
C44 C 0.7903(3) -0.0161(2) 0.37321(18) 0.0260(8) Uani 1 1 d . . .
C45 C 0.6660(4) 0.0110(2) 0.40985(18) 0.0307(8) Uani 1 1 d . A .
C46 C 0.5793(4) -0.0308(2) 0.39046(19) 0.0293(8) Uani 1 1 d . . .
C47 C 0.4551(4) 0.0092(2) 0.38173(19) 0.0305(8) Uani 1 1 d . A .
C48 C 0.3990(3) -0.0055(2) 0.3271(2) 0.0307(8) Uani 1 1 d . . .
C49 C 0.3126(3) 0.0596(2) 0.2859(2) 0.0311(8) Uani 1 1 d . A .
C50 C 0.3301(3) 0.0483(2) 0.2120(2) 0.0309(8) Uani 1 1 d . . .
C51 C 0.3147(3) 0.1180(2) 0.1504(2) 0.0299(8) Uani 1 1 d . A .
C52 C 0.3939(3) 0.1139(2) 0.0809(2) 0.0313(8) Uani 1 1 d . . .
C53 C 0.4364(4) 0.1873(2) 0.0304(2) 0.0319(9) Uani 1 1 d . A .
C54 C 0.5612(4) 0.1619(2) -0.00694(18) 0.0280(8) Uani 1 1 d . . .
C55 C 0.6501(4) 0.2155(2) -0.02665(18) 0.0299(8) Uani 1 1 d . A .
C56 C 0.7798(4) 0.1778(2) -0.02309(18) 0.0313(8) Uani 1 1 d . . .
C57 C 0.8645(3) 0.2179(2) -0.00335(18) 0.0284(8) Uani 1 1 d . A .
C58 C 0.9517(3) 0.1541(2) 0.0371(2) 0.0286(8) Uani 1 1 d . . .
C59 C 0.9994(3) 0.1686(2) 0.0960(2) 0.0287(8) Uani 1 1 d . A .
C60 C 1.0238(3) 0.0981(2) 0.1571(2) 0.0287(8) Uani 1 1 d . . .
C61 C 0.9923(3) 0.0153(2) 0.1614(2) 0.0300(8) Uani 1 1 d . A .
C62 C 0.9562(3) -0.0225(2) 0.2392(2) 0.0277(8) Uani 1 1 d . A .
C63 C 0.8630(3) -0.0766(2) 0.2627(2) 0.0259(8) Uani 1 1 d . . .
C64 C 0.7822(4) -0.0745(2) 0.3307(2) 0.0275(8) Uani 1 1 d . A .
C65 C 0.6528(4) -0.0829(2) 0.34142(19) 0.0268(8) Uani 1 1 d . A .
C66 C 0.5994(3) -0.09349(19) 0.28274(19) 0.0243(7) Uani 1 1 d . . .
C67 C 0.4722(3) -0.0580(2) 0.2771(2) 0.0277(8) Uani 1 1 d . A .
C68 C 0.4312(3) -0.0249(2) 0.2064(2) 0.0303(8) Uani 1 1 d . A .
C69 C 0.5130(3) -0.0264(2) 0.1392(2) 0.0289(8) Uani 1 1 d . . .
C70 C 0.4914(4) 0.0424(2) 0.0750(2) 0.0298(8) Uani 1 1 d . A .
C71 C 0.5967(4) 0.0696(2) 0.02163(19) 0.0296(8) Uani 1 1 d . A .
C72 C 0.7232(4) 0.0319(2) 0.02810(19) 0.0294(8) Uani 1 1 d . . .
C73 C 0.8138(4) 0.0874(2) 0.00477(19) 0.0292(8) Uani 1 1 d . A .
C74 C 0.9215(3) 0.0712(2) 0.0428(2) 0.0294(8) Uani 1 1 d . A .
C75 C 0.9434(3) 0.0001(2) 0.1036(2) 0.0291(8) Uani 1 1 d . . .
C76 C 0.8585(3) -0.0609(2) 0.1247(2) 0.0276(8) Uani 1 1 d . A .
C77 C 0.8153(3) -0.0943(2) 0.2037(2) 0.0246(7) Uani 1 1 d . A .
C78 C 0.6839(3) -0.09922(19) 0.21419(18) 0.0215(7) Uani 1 1 d . A .
C79 C 0.6413(3) -0.0675(2) 0.14386(19) 0.0242(7) Uani 1 1 d . A .
C80 C 0.7471(4) -0.0428(2) 0.08742(19) 0.0291(8) Uani 1 1 d . A .
C81 C 0.5700(3) 0.53586(18) 0.16901(16) 0.0158(6) Uani 1 1 d . . .
H81A H 0.6481 0.5582 0.1432 0.019 Uiso 1 1 calc R A .
H81B H 0.5001 0.5667 0.1411 0.019 Uiso 1 1 calc R . .
C82 C 0.6405(3) 0.48235(19) 0.28100(17) 0.0183(7) Uani 1 1 d . . .
H82A H 0.6234 0.4735 0.3359 0.022 Uiso 1 1 calc R A .
H82B H 0.7226 0.5015 0.2615 0.022 Uiso 1 1 calc R . .
C83 C 0.5150(3) 0.63126(18) 0.25962(16) 0.0151(6) Uani 1 1 d . . .
C84 C 0.3945(3) 0.68322(19) 0.22879(16) 0.0153(6) Uani 1 1 d . A .
C85 C 0.3035(3) 0.6430(2) 0.21855(18) 0.0210(7) Uani 1 1 d . . .
H85A H 0.3205 0.5828 0.2238 0.025 Uiso 1 1 calc R A .
C86 C 0.1882(3) 0.6903(2) 0.20076(19) 0.0255(7) Uani 1 1 d . A .
H86A H 0.1278 0.6624 0.1926 0.031 Uiso 1 1 calc R . .
C87 C 0.1603(3) 0.7780(2) 0.19485(18) 0.0240(7) Uani 1 1 d . . .
H87A H 0.0802 0.8099 0.1844 0.029 Uiso 1 1 calc R A .
C88 C 0.2504(3) 0.8185(2) 0.20433(18) 0.0218(7) Uani 1 1 d . A .
H88A H 0.2325 0.8786 0.1998 0.026 Uiso 1 1 calc R . .
C89 C 0.3668(3) 0.77164(19) 0.22046(17) 0.0185(6) Uani 1 1 d . . .
H89A H 0.4286 0.8003 0.2259 0.022 Uiso 1 1 calc R A .
C90 C 0.6329(3) 0.67167(18) 0.22427(17) 0.0151(6) Uani 1 1 d . A .
C91 C 0.6497(3) 0.71395(19) 0.14867(17) 0.0170(6) Uani 1 1 d . . .
H91A H 0.5820 0.7257 0.1214 0.020 Uiso 1 1 calc R A .
C92 C 0.7637(3) 0.73885(19) 0.11303(18) 0.0192(7) Uani 1 1 d . A .
H92A H 0.7738 0.7668 0.0615 0.023 Uiso 1 1 calc R . .
C93 C 0.8622(3) 0.7233(2) 0.15171(18) 0.0209(7) Uani 1 1 d . . .
H93A H 0.9402 0.7406 0.1271 0.025 Uiso 1 1 calc R A .
C94 C 0.8472(3) 0.6823(2) 0.22696(19) 0.0218(7) Uani 1 1 d . A .
H94A H 0.9147 0.6722 0.2541 0.026 Uiso 1 1 calc R . .
C95 C 0.7341(3) 0.65619(19) 0.26257(17) 0.0181(6) Uani 1 1 d . . .
H95A H 0.7253 0.6273 0.3138 0.022 Uiso 1 1 calc R A .
C96 C 0.4763(3) 0.62521(19) 0.34413(17) 0.0172(6) Uani 1 1 d . A .
C97 C 0.4897(3) 0.6904(2) 0.37450(18) 0.0221(7) Uani 1 1 d . . .
H97A H 0.5332 0.7346 0.3443 0.026 Uiso 1 1 calc R A .
C98 C 0.4403(4) 0.6910(2) 0.44803(19) 0.0315(8) Uani 1 1 d . A .
H98A H 0.4498 0.7357 0.4679 0.038 Uiso 1 1 calc R . .
C99 C 0.3769(4) 0.6266(2) 0.4930(2) 0.0371(9) Uani 1 1 d . . .
H99A H 0.3426 0.6273 0.5434 0.045 Uiso 1 1 calc R A .
C100 C 0.3639(4) 0.5616(2) 0.46383(19) 0.0328(9) Uani 1 1 d . A .
H100 H 0.3221 0.5168 0.4946 0.039 Uiso 1 1 calc R . .
C101 C 0.4119(3) 0.5615(2) 0.38967(18) 0.0241(7) Uani 1 1 d . . .
H101 H 0.4005 0.5173 0.3698 0.029 Uiso 1 1 calc R A .
C102 C 0.8918(3) 0.5614(2) 0.0053(2) 0.0297(8) Uani 1 1 d . . .
H102 H 0.8175 0.6036 0.0088 0.036 Uiso 1 1 calc R . .
C103 C 0.9621(3) 0.5336(2) 0.0623(2) 0.0274(8) Uani 1 1 d . . .
H103 H 0.9363 0.5566 0.1052 0.033 Uiso 1 1 calc R . .
C104 C 1.0704(3) 0.4721(2) 0.0573(2) 0.0302(8) Uani 1 1 d . . .
H10C H 1.1187 0.4529 0.0967 0.036 Uiso 1 1 calc R . .
C105 C 1.0093(6) 0.9977(3) 0.4978(4) 0.0397(15) Uiso 0.50 1 d PG B -1
H10A H 0.9907 1.0521 0.5096 0.048 Uiso 0.50 1 calc PR B -1
C106 C 0.9272(5) 0.9399(4) 0.5291(3) 0.0402(19) Uiso 0.50 1 d PG B -1
H10B H 0.8525 0.9548 0.5623 0.048 Uiso 0.50 1 calc PR B -1
C107 C 0.9543(5) 0.8604(3) 0.5120(3) 0.044(2) Uiso 0.50 1 d PG B -1
H10D H 0.8982 0.8209 0.5334 0.053 Uiso 0.50 1 calc PR B -1
C108 C 1.0636(5) 0.8386(3) 0.4635(3) 0.051(2) Uiso 0.50 1 d PG B -1
H10E H 1.0822 0.7843 0.4517 0.061 Uiso 0.50 1 calc PR B -1
C109 C 1.1457(4) 0.8964(3) 0.4322(3) 0.0396(19) Uiso 0.50 1 d PG B -1
H10F H 1.2204 0.8815 0.3990 0.048 Uiso 0.50 1 calc PR B -1
C110 C 1.1185(5) 0.9759(3) 0.4493(3) 0.0384(18) Uiso 0.50 1 d PG B -1
H11G H 1.1747 1.0154 0.4279 0.046 Uiso 0.50 1 calc PR B -1
C111 C 0.8937(6) 0.7171(5) 0.4199(4) 0.056(2) Uiso 0.50 1 d PG C 2
H11A H 0.8345 0.6931 0.4058 0.067 Uiso 0.50 1 calc PR C 2
C112 C 0.8573(6) 0.7569(5) 0.4790(4) 0.077(3) Uiso 0.50 1 d PG C 2
H11B H 0.7734 0.7601 0.5053 0.093 Uiso 0.50 1 calc PR C 2
C113 C 0.9439(8) 0.7921(6) 0.4996(4) 0.081(3) Uiso 0.50 1 d PG C 2
H11C H 0.9190 0.8193 0.5399 0.097 Uiso 0.50 1 calc PR C 2
C114 C 1.0667(7) 0.7874(6) 0.4610(5) 0.112(5) Uiso 0.50 1 d PG C 2
H11D H 1.1258 0.8114 0.4751 0.134 Uiso 0.50 1 calc PR C 2
C115 C 1.1031(6) 0.7476(6) 0.4019(4) 0.069(3) Uiso 0.50 1 d PG C 2
H11E H 1.1870 0.7444 0.3756 0.082 Uiso 0.50 1 calc PR C 2
C116 C 1.0165(7) 0.7124(5) 0.3814(4) 0.090(4) Uiso 0.50 1 d PG C 2
H11F H 1.0414 0.6852 0.3410 0.108 Uiso 0.50 1 calc PR C 2
C117 C 0.8848(6) 0.4868(4) 0.6572(3) 0.047(3) Uiso 0.50 1 d PG D 3
H11H H 0.8262 0.4499 0.6646 0.056 Uiso 0.50 1 calc PR D 3
C118 C 0.9042(6) 0.5130(5) 0.7171(3) 0.041(3) Uiso 0.50 1 d PG D 3
H11I H 0.8589 0.4940 0.7655 0.049 Uiso 0.50 1 calc PR D 3
C119 C 0.9901(6) 0.5670(4) 0.7063(3) 0.030(2) Uiso 0.50 1 d PG D 3
H11J H 1.0033 0.5849 0.7473 0.036 Uiso 0.50 1 calc PR D 3
C120 C 1.0564(5) 0.5948(4) 0.6355(3) 0.044(2) Uiso 0.50 1 d PG D 3
H12A H 1.1151 0.6318 0.6281 0.053 Uiso 0.50 1 calc PR D 3
C121 C 1.0370(5) 0.5687(4) 0.5756(2) 0.045(2) Uiso 0.50 1 d PG D 3
H12B H 1.0823 0.5877 0.5272 0.054 Uiso 0.50 1 calc PR D 3
C122 C 0.9512(6) 0.5147(4) 0.5864(3) 0.049(2) Uiso 0.50 1 d PG D 3
H12C H 0.9379 0.4968 0.5454 0.059 Uiso 0.50 1 calc PR D 3
C123 C 0.950(3) 0.6198(17) 0.5602(9) 0.18(4) Uiso 0.15 1 d PG E 4
H12D H 0.9613 0.6509 0.5096 0.210 Uiso 0.15 1 calc PR E 4
C124 C 0.880(2) 0.5544(16) 0.5822(10) 0.052(8) Uiso 0.15 1 d PG E 4
H12E H 0.8431 0.5409 0.5466 0.062 Uiso 0.15 1 calc PR E 4
C125 C 0.863(2) 0.5089(13) 0.6562(11) 0.046(9) Uiso 0.15 1 d PG E 4
H12F H 0.8148 0.4642 0.6713 0.055 Uiso 0.15 1 calc PR E 4
C126 C 0.916(2) 0.5287(13) 0.7082(9) 0.027(7) Uiso 0.15 1 d PG E 4
H12G H 0.9048 0.4975 0.7588 0.032 Uiso 0.15 1 calc PR E 4
C127 C 0.9865(19) 0.5940(14) 0.6862(11) 0.030(6) Uiso 0.15 1 d PG E 4
H12H H 1.0231 0.6075 0.7218 0.036 Uiso 0.15 1 calc PR E 4
C128 C 1.003(2) 0.6396(14) 0.6122(13) 0.060(9) Uiso 0.15 1 d PG E 4
H12I H 1.0513 0.6843 0.5971 0.073 Uiso 0.15 1 calc PR E 4
C129 C 1.008(2) 0.5549(16) 0.6837(14) 0.102(7) Uiso 0.35 1 d PG F 5
H12J H 1.0170 0.5056 0.7264 0.154 Uiso 0.35 1 calc PR F 5
H12K H 0.9740 0.6073 0.7015 0.154 Uiso 0.35 1 calc PR F 5
H12L H 1.0903 0.5595 0.6524 0.154 Uiso 0.35 1 calc PR F 5
C130 C 0.9209(19) 0.5433(13) 0.6397(11) 0.086(5) Uiso 0.35 1 d P F 5
H13A H 0.8370 0.5390 0.6708 0.103 Uiso 0.35 1 calc PR F 5
H13B H 0.9535 0.4897 0.6225 0.103 Uiso 0.35 1 calc PR F 5
C131 C 0.9093(17) 0.6199(9) 0.5727(8) 0.056(4) Uiso 0.35 1 d P F 5
H13C H 0.9921 0.6192 0.5396 0.067 Uiso 0.35 1 calc PR F 5
H13G H 0.8897 0.6731 0.5907 0.067 Uiso 0.35 1 calc PR F 5
C132 C 0.8055(17) 0.6232(12) 0.5251(10) 0.080(5) Uiso 0.35 1 d P F 5
H13H H 0.8256 0.5699 0.5073 0.095 Uiso 0.35 1 calc PR F 5
H13I H 0.7231 0.6233 0.5586 0.095 Uiso 0.35 1 calc PR F 5
C133 C 0.7916(15) 0.6935(10) 0.4627(8) 0.062(4) Uiso 0.35 1 d P F 5
H13D H 0.7273 0.6877 0.4367 0.093 Uiso 0.35 1 calc PR F 5
H13E H 0.8723 0.6946 0.4287 0.093 Uiso 0.35 1 calc PR F 5
H13F H 0.7656 0.7469 0.4796 0.093 Uiso 0.35 1 calc PR F 5

loop_
_atom_site_aniso_label
_atom_site_aniso_U_11
_atom_site_aniso_U_22
_atom_site_aniso_U_33
_atom_site_aniso_U_23
_atom_site_aniso_U_13
_atom_site_aniso_U_12
Sc1 0.0235(4) 0.0172(3) 0.0127(3) -0.0040(3) -0.0050(3) -0.0049(3)
Sc2 0.0189(4) 0.0102(3) 0.0173(4) -0.0018(3) -0.0091(3) -0.0009(3)
Sc3 0.0267(4) 0.0135(4) 0.0414(5) -0.0150(3) 0.0087(3) -0.0032(3)
N1 0.0184(13) 0.0093(12) 0.0150(12) -0.0041(10) -0.0038(10) -0.0026(10)
C1 0.0171(15) 0.0123(14) 0.0158(15) -0.0048(12) -0.0030(12) -0.0041(12)
N2 0.0189(13) 0.0092(12) 0.0172(13) -0.0058(10) -0.0054(10) -0.0014(10)
C2 0.0201(16) 0.0112(14) 0.0185(15) -0.0058(12) -0.0056(12) -0.0019(12)
C3 0.0329(19) 0.0110(15) 0.0174(16) -0.0089(12) -0.0009(13) -0.0012(13)
C4 0.0203(16) 0.0100(15) 0.0319(18) -0.0123(13) 0.0033(14) 0.0004(12)
C5 0.0156(15) 0.0095(14) 0.0228(16) -0.0067(12) -0.0036(12) 0.0016(12)
C6 0.0218(17) 0.0114(15) 0.0319(18) -0.0061(13) -0.0151(14) 0.0045(13)
C7 0.0339(19) 0.0125(15) 0.0228(17) -0.0013(13) -0.0157(14) -0.0002(14)
C8 0.038(2) 0.0100(15) 0.0140(15) 0.0015(12) -0.0049(14) -0.0052(14)
C9 0.0228(16) 0.0089(14) 0.0185(15) -0.0032(12) 0.0001(13) -0.0056(12)
C10 0.0185(16) 0.0121(15) 0.0333(18) -0.0040(13) -0.0001(14) -0.0091(13)
C11 0.0217(17) 0.0165(16) 0.037(2) -0.0076(14) -0.0065(15) -0.0089(13)
C12 0.0212(17) 0.0137(15) 0.0318(18) -0.0101(13) -0.0103(14) -0.0031(13)
C13 0.0288(18) 0.0182(16) 0.0317(18) -0.0135(14) -0.0139(15) -0.0032(14)
C14 0.041(2) 0.0208(17) 0.0220(17) -0.0098(14) -0.0133(15) -0.0044(15)
C15 0.039(2) 0.0206(17) 0.0167(16) -0.0097(13) -0.0002(14) -0.0070(15)
C16 0.037(2) 0.0282(19) 0.0160(16) -0.0114(14) 0.0092(14) -0.0109(16)
C17 0.0258(19) 0.0231(18) 0.0295(19) -0.0116(15) 0.0153(15) -0.0030(14)
C18 0.0200(17) 0.0168(16) 0.036(2) -0.0128(14) 0.0058(14) 0.0013(13)
C19 0.0101(15) 0.0213(17) 0.047(2) -0.0109(16) 0.0007(15) 0.0036(13)
C20 0.0164(16) 0.0191(17) 0.044(2) -0.0109(15) -0.0159(15) 0.0062(13)
C21 0.0213(18) 0.0256(19) 0.043(2) -0.0095(16) -0.0195(16) 0.0020(14)
C22 0.0293(19) 0.0285(19) 0.0313(19) -0.0056(15) -0.0242(16) 0.0025(15)
C23 0.035(2) 0.0184(17) 0.0209(17) -0.0028(13) -0.0181(15) 0.0024(14)
C24 0.048(2) 0.0233(18) 0.0128(16) 0.0005(13) -0.0087(15) -0.0042(16)
C25 0.044(2) 0.0129(16) 0.0154(16) -0.0008(12) 0.0003(14) -0.0068(15)
C26 0.035(2) 0.0214(18) 0.0198(17) -0.0023(14) 0.0099(14) -0.0108(15)
C27 0.0189(17) 0.0187(17) 0.0312(19) -0.0038(14) 0.0089(14) -0.0083(13)
C28 0.0157(17) 0.0232(18) 0.043(2) -0.0084(15) 0.0065(15) -0.0107(14)
C29 0.0103(15) 0.0229(17) 0.042(2) -0.0119(15) -0.0039(14) -0.0051(13)
C30 0.0146(16) 0.0318(19) 0.041(2) -0.0146(16) -0.0096(15) -0.0070(14)
C31 0.0277(18) 0.0207(17) 0.038(2) -0.0093(15) -0.0220(16) -0.0020(14)
C32 0.034(2) 0.0272(19) 0.0264(18) -0.0008(15) -0.0227(16) -0.0039(15)
C33 0.048(2) 0.0200(17) 0.0167(16) -0.0025(13) -0.0154(15) -0.0019(16)
C34 0.050(2) 0.0269(19) 0.0114(16) -0.0013(13) -0.0074(15) -0.0054(17)
C35 0.039(2) 0.0274(19) 0.0137(16) -0.0046(14) 0.0054(14) -0.0032(16)
C36 0.037(2) 0.0205(18) 0.0262(19) -0.0013(14) 0.0133(16) -0.0106(16)
C37 0.0235(18) 0.030(2) 0.033(2) -0.0119(16) 0.0152(15) -0.0100(15)
C38 0.0131(16) 0.0288(19) 0.051(2) -0.0112(17) 0.0107(15) -0.0122(14)
C39 0.0108(16) 0.0288(19) 0.051(2) -0.0140(17) -0.0022(15) -0.0024(14)
C40 0.0125(16) 0.0280(19) 0.052(2) -0.0067(17) -0.0131(16) -0.0046(14)
C41 0.0125(16) 0.0253(18) 0.047(2) -0.0050(16) -0.0143(15) 0.0008(14)
C42 0.0251(18) 0.0229(18) 0.043(2) -0.0080(16) -0.0182(16) 0.0043(15)
C43 0.0301(19) 0.0234(18) 0.0323(19) 0.0002(15) -0.0235(16) 0.0031(15)
C44 0.039(2) 0.0147(16) 0.0230(17) 0.0008(13) -0.0181(15) 0.0036(14)
C45 0.050(2) 0.0216(18) 0.0161(17) 0.0082(13) -0.0111(16) -0.0075(16)
C46 0.045(2) 0.0153(17) 0.0219(17) 0.0031(13) -0.0011(16) -0.0077(15)
C47 0.042(2) 0.0184(17) 0.0254(18) 0.0021(14) 0.0083(16) -0.0160(16)
C48 0.0280(19) 0.0179(17) 0.043(2) -0.0041(15) 0.0081(16) -0.0139(15)
C49 0.0191(17) 0.0253(19) 0.050(2) -0.0098(17) 0.0033(16) -0.0127(15)
C50 0.0193(17) 0.0251(19) 0.055(2) -0.0135(17) -0.0064(16) -0.0130(15)
C51 0.0157(17) 0.035(2) 0.049(2) -0.0174(18) -0.0137(16) -0.0078(15)
C52 0.031(2) 0.0282(19) 0.045(2) -0.0157(17) -0.0227(17) -0.0030(16)
C53 0.041(2) 0.033(2) 0.031(2) -0.0075(16) -0.0265(17) -0.0079(17)
C54 0.041(2) 0.0277(19) 0.0208(17) -0.0107(14) -0.0158(15) -0.0009(16)
C55 0.049(2) 0.0285(19) 0.0131(16) -0.0076(14) -0.0094(15) -0.0009(17)
C56 0.045(2) 0.031(2) 0.0143(16) -0.0089(14) 0.0044(15) -0.0044(17)
C57 0.035(2) 0.0219(18) 0.0205(17) -0.0068(14) 0.0132(15) -0.0045(15)
C58 0.0220(18) 0.0274(19) 0.0321(19) -0.0117(15) 0.0117(15) -0.0050(15)
C59 0.0118(16) 0.0260(19) 0.043(2) -0.0110(16) 0.0091(15) -0.0019(14)
C60 0.0109(16) 0.0271(19) 0.050(2) -0.0164(17) -0.0039(15) 0.0017(14)
C61 0.0147(16) 0.0223(18) 0.049(2) -0.0134(16) -0.0014(15) 0.0077(14)
C62 0.0199(17) 0.0186(17) 0.045(2) -0.0109(15) -0.0157(16) 0.0091(14)
C63 0.0283(18) 0.0096(15) 0.039(2) -0.0063(14) -0.0148(16) 0.0068(13)
C64 0.040(2) 0.0088(15) 0.0316(19) 0.0040(13) -0.0157(16) -0.0021(14)
C65 0.046(2) 0.0081(15) 0.0246(17) 0.0029(13) -0.0077(16) -0.0075(14)
C66 0.0325(19) 0.0080(15) 0.0314(18) -0.0019(13) -0.0016(15) -0.0083(13)
C67 0.0291(19) 0.0123(16) 0.041(2) -0.0016(14) -0.0026(16) -0.0101(14)
C68 0.031(2) 0.0181(17) 0.050(2) -0.0094(16) -0.0127(17) -0.0130(15)
C69 0.0316(19) 0.0174(17) 0.048(2) -0.0165(16) -0.0140(17) -0.0069(15)
C70 0.036(2) 0.0264(19) 0.040(2) -0.0205(16) -0.0181(17) -0.0055(16)
C71 0.043(2) 0.0301(19) 0.0264(18) -0.0182(15) -0.0128(16) -0.0061(17)
C72 0.043(2) 0.0226(18) 0.0263(18) -0.0167(15) -0.0028(16) -0.0019(16)
C73 0.037(2) 0.0302(19) 0.0232(18) -0.0185(15) 0.0057(15) -0.0074(16)
C74 0.0273(19) 0.0244(18) 0.0311(19) -0.0156(15) 0.0114(15) 0.0023(15)
C75 0.0226(18) 0.0202(17) 0.041(2) -0.0153(15) 0.0032(15) 0.0059(14)
C76 0.0278(19) 0.0164(17) 0.038(2) -0.0135(15) 0.0002(15) 0.0001(14)
C77 0.0292(19) 0.0087(15) 0.0362(19) -0.0073(13) -0.0102(15) 0.0026(13)
C78 0.0291(18) 0.0059(14) 0.0317(18) -0.0071(13) -0.0056(14) -0.0037(13)
C79 0.0328(19) 0.0108(15) 0.0346(19) -0.0108(14) -0.0103(15) -0.0036(14)
C80 0.045(2) 0.0168(17) 0.0280(19) -0.0132(14) -0.0049(16) -0.0027(15)
C81 0.0202(16) 0.0104(14) 0.0177(15) -0.0047(12) -0.0028(12) -0.0037(12)
C82 0.0241(17) 0.0122(15) 0.0206(16) -0.0055(12) -0.0095(13) 0.0000(13)
C83 0.0200(16) 0.0089(14) 0.0186(15) -0.0064(12) -0.0033(12) -0.0031(12)
C84 0.0161(15) 0.0165(15) 0.0155(15) -0.0066(12) -0.0034(12) -0.0027(12)
C85 0.0187(16) 0.0156(16) 0.0301(18) -0.0107(13) -0.0027(13) -0.0004(13)
C86 0.0164(16) 0.0296(19) 0.0359(19) -0.0167(16) -0.0068(14) -0.0014(14)
C87 0.0182(16) 0.0267(18) 0.0261(18) -0.0111(14) -0.0063(14) 0.0064(14)
C88 0.0239(17) 0.0163(16) 0.0250(17) -0.0075(13) -0.0049(14) 0.0009(13)
C89 0.0194(16) 0.0160(15) 0.0211(16) -0.0073(13) -0.0045(13) -0.0008(13)
C90 0.0181(15) 0.0064(13) 0.0227(16) -0.0066(12) -0.0050(12) -0.0008(11)
C91 0.0206(16) 0.0108(14) 0.0223(16) -0.0066(12) -0.0061(13) -0.0021(12)
C92 0.0253(17) 0.0104(15) 0.0214(16) -0.0058(12) -0.0007(13) -0.0026(13)
C93 0.0172(16) 0.0161(16) 0.0310(18) -0.0100(13) 0.0010(13) -0.0052(13)
C94 0.0188(16) 0.0169(16) 0.0323(18) -0.0079(14) -0.0088(14) -0.0018(13)
C95 0.0228(17) 0.0128(15) 0.0199(16) -0.0043(12) -0.0061(13) -0.0024(12)
C96 0.0193(16) 0.0125(15) 0.0201(16) -0.0053(12) -0.0055(13) 0.0003(12)
C97 0.0323(19) 0.0138(16) 0.0215(16) -0.0058(13) -0.0060(14) -0.0032(14)
C98 0.052(2) 0.0225(18) 0.0237(18) -0.0124(15) -0.0073(17) -0.0035(17)
C99 0.062(3) 0.029(2) 0.0200(18) -0.0114(15) -0.0009(17) -0.0074(19)
C100 0.051(2) 0.0224(18) 0.0223(18) -0.0034(14) 0.0034(16) -0.0117(17)
C101 0.0332(19) 0.0175(16) 0.0231(17) -0.0072(13) -0.0037(14) -0.0053(14)
C102 0.0220(18) 0.0193(17) 0.041(2) 0.0003(15) -0.0041(16) 0.0007(14)
C103 0.0291(19) 0.0178(17) 0.0334(19) -0.0035(14) -0.0029(15) -0.0055(14)
C104 0.0285(19) 0.0222(18) 0.037(2) 0.0031(15) -0.0134(16) -0.0041(15)

loop_
_atom_type_symbol
_atom_type_description
_atom_type_scat_dispersion_real
_atom_type_scat_dispersion_imag
_atom_type_scat_source
C C 0.0033 0.0016 'International Tables Vol C Tables 4.2.6.8 and 6.1.1.4'
H H 0.0000 0.0000 'International Tables Vol C Tables 4.2.6.8 and 6.1.1.4'
N N 0.0061 0.0033 'International Tables Vol C Tables 4.2.6.8 and 6.1.1.4'
Sc Sc 0.2519 0.3716 'International Tables Vol C Tables 4.2.6.8 and 6.1.1.4'

loop_
_geom_angle_atom_site_label_1
_geom_angle_atom_site_label_2
_geom_angle_atom_site_label_3
_geom_angle
_geom_angle_site_symmetry_1
_geom_angle_site_symmetry_3
N1 Sc1 C33 158.72(12) . .
N1 Sc1 C14 156.69(12) . .
C33 Sc1 C14 38.51(12) . .
N1 Sc1 C15 135.17(11) . .
C33 Sc1 C15 66.07(12) . .
C14 Sc1 C15 35.82(12) . .
N1 Sc1 C34 137.74(11) . .
C33 Sc1 C34 35.42(13) . .
C14 Sc1 C34 65.57(12) . .
C15 Sc1 C34 75.39(12) . .
N1 Sc1 C13 125.40(11) . .
C33 Sc1 C13 58.94(12) . .
C14 Sc1 C13 34.72(12) . .
C15 Sc1 C13 60.04(12) . .
C34 Sc1 C13 93.60(12) . .
N1 Sc1 C32 127.11(11) . .
C33 Sc1 C32 34.42(13) . .
C14 Sc1 C32 58.52(12) . .
C15 Sc1 C32 93.64(12) . .
C34 Sc1 C32 59.80(13) . .
C13 Sc1 C32 54.96(11) . .
N1 Sc1 C16 125.38(11) . .
C33 Sc1 C16 72.05(13) . .
C14 Sc1 C16 60.84(12) . .
C15 Sc1 C16 33.66(11) . .
C34 Sc1 C16 59.87(12) . .
C13 Sc1 C16 92.04(11) . .
C32 Sc1 C16 106.39(12) . .
N1 Sc1 C35 126.14(11) . .
C33 Sc1 C35 60.50(13) . .
C14 Sc1 C35 72.32(12) . .
C15 Sc1 C35 60.81(11) . .
C34 Sc1 C35 32.93(12) . .
C13 Sc1 C35 106.94(12) . .
C32 Sc1 C35 91.34(12) . .
C16 Sc1 C35 32.38(11) . .
N1 Sc1 C31 115.03(11) . .
C33 Sc1 C31 55.91(13) . .
C14 Sc1 C31 55.78(12) . .
C15 Sc1 C31 88.92(12) . .
C34 Sc1 C31 88.86(12) . .
C13 Sc1 C31 31.76(10) . .
C32 Sc1 C31 31.94(11) . .
C16 Sc1 C31 116.38(11) . .
C35 Sc1 C31 116.22(12) . .
N1 Sc1 Sc2 31.85(7) . .
C33 Sc1 Sc2 167.84(9) . .
C14 Sc1 Sc2 129.35(9) . .
C15 Sc1 Sc2 103.62(9) . .
C34 Sc1 Sc2 151.39(10) . .
C13 Sc1 Sc2 110.89(8) . .
C32 Sc1 Sc2 147.30(9) . .
C16 Sc1 Sc2 103.23(9) . .
C35 Sc1 Sc2 121.31(9) . .
C31 Sc1 Sc2 119.74(8) . .
N1 Sc1 Sc3 28.06(7) . .
C33 Sc1 Sc3 130.80(9) . .
C14 Sc1 Sc3 158.10(10) . .
C15 Sc1 Sc3 163.05(9) . .
C34 Sc1 Sc3 116.92(9) . .
C13 Sc1 Sc3 126.73(8) . .
C32 Sc1 Sc3 102.65(9) . .
C16 Sc1 Sc3 140.57(8) . .
C35 Sc1 Sc3 122.61(8) . .
C31 Sc1 Sc3 102.38(8) . .
Sc2 Sc1 Sc3 59.84(2) . .
N1 Sc2 C7 161.54(12) . .
N1 Sc2 C23 152.81(11) . .
C7 Sc2 C23 38.08(11) . .
N1 Sc2 C6 140.96(11) . .
C7 Sc2 C6 36.63(12) . .
C23 Sc2 C6 66.19(11) . .
N1 Sc2 C8 127.50(11) . .
C7 Sc2 C8 35.30(12) . .
C23 Sc2 C8 59.25(12) . .
C6 Sc2 C8 61.19(12) . .
N1 Sc2 C22 132.60(11) . .
C7 Sc2 C22 65.21(12) . .
C23 Sc2 C22 35.02(12) . .
C6 Sc2 C22 75.49(11) . .
C8 Sc2 C22 93.68(12) . .
N1 Sc2 C20 127.53(11) . .
C7 Sc2 C20 62.18(12) . .
C23 Sc2 C20 72.22(12) . .
C6 Sc2 C20 34.60(11) . .
C8 Sc2 C20 94.01(12) . .
C22 Sc2 C20 59.68(12) . .
N1 Sc2 C24 123.16(11) . .
C7 Sc2 C24 57.92(11) . .
C23 Sc2 C24 33.76(12) . .
C6 Sc2 C24 93.69(12) . .
C8 Sc2 C24 55.28(11) . .
C22 Sc2 C24 58.36(13) . .
C20 Sc2 C24 105.97(12) . .
N1 Sc2 C21 124.55(11) . .
C7 Sc2 C21 72.63(12) . .
C23 Sc2 C21 59.89(13) . .
C6 Sc2 C21 61.45(11) . .
C8 Sc2 C21 107.79(12) . .
C22 Sc2 C21 32.38(12) . .
C20 Sc2 C21 32.50(11) . .
C24 Sc2 C21 89.58(12) . .
N1 Sc2 C25 113.92(11) . .
C7 Sc2 C25 55.84(12) . .
C23 Sc2 C25 55.57(12) . .
C6 Sc2 C25 89.96(11) . .
C8 Sc2 C25 32.09(10) . .
C22 Sc2 C25 87.78(12) . .
C20 Sc2 C25 117.62(11) . .
C24 Sc2 C25 31.95(11) . .
C21 Sc2 C25 115.41(12) . .
N1 Sc2 C5 113.11(9) . .
C7 Sc2 C5 57.23(10) . .
C23 Sc2 C5 93.52(10) . .
C6 Sc2 C5 30.56(10) . .
C8 Sc2 C5 62.92(10) . .
C22 Sc2 C5 105.81(11) . .
C20 Sc2 C5 54.23(10) . .
C24 Sc2 C5 113.03(10) . .
C21 Sc2 C5 86.32(10) . .
C25 Sc2 C5 94.87(9) . .
N1 Sc2 Sc1 31.85(7) . .
C7 Sc2 Sc1 136.01(8) . .
C23 Sc2 Sc1 173.88(9) . .
C6 Sc2 Sc1 109.54(8) . .
C8 Sc2 Sc1 115.09(8) . .
C22 Sc2 Sc1 149.84(9) . .
C20 Sc2 Sc1 106.95(9) . .
C24 Sc2 Sc1 146.31(9) . .
C21 Sc2 Sc1 122.66(9) . .
C25 Sc2 Sc1 121.29(8) . .
C5 Sc2 Sc1 81.34(7) . .
N1 Sc3 C76 170.83(13) . .
N1 Sc3 C80 151.41(12) . .
C76 Sc3 C80 37.74(13) . .
N1 Sc3 C75 138.13(12) . .
C76 Sc3 C75 36.32(12) . .
C80 Sc3 C75 64.93(13) . .
N1 Sc3 C77 139.25(11) . .
C76 Sc3 C77 36.24(12) . .
C80 Sc3 C77 59.37(12) . .
C75 Sc3 C77 62.72(12) . .
N1 Sc3 C79 128.25(11) . .
C76 Sc3 C79 58.47(12) . .
C80 Sc3 C79 34.07(12) . .
C75 Sc3 C79 93.58(12) . .
C77 Sc3 C79 55.57(11) . .
N1 Sc3 C72 125.21(11) . .
C76 Sc3 C72 62.97(13) . .
C80 Sc3 C72 33.34(12) . .
C75 Sc3 C72 72.37(13) . .
C77 Sc3 C72 92.10(11) . .
C79 Sc3 C72 57.31(11) . .
N1 Sc3 C78 124.20(10) . .
C76 Sc3 C78 57.15(12) . .
C80 Sc3 C78 55.86(11) . .
C75 Sc3 C78 91.54(11) . .
C77 Sc3 C78 32.75(11) . .
C79 Sc3 C78 31.82(10) . .
C72 Sc3 C78 86.46(11) . .
N1 Sc3 C74 119.69(10) . .
C76 Sc3 C74 59.62(12) . .
C80 Sc3 C74 69.36(12) . .
C75 Sc3 C74 32.24(12) . .
C77 Sc3 C74 92.91(12) . .
C79 Sc3 C74 103.43(11) . .
C72 Sc3 C74 57.13(12) . .
C78 Sc3 C74 116.10(10) . .
N1 Sc3 C73 115.22(10) . .
C76 Sc3 C73 69.32(12) . .
C80 Sc3 C73 56.88(11) . .
C75 Sc3 C73 58.10(12) . .
C77 Sc3 C73 105.31(11) . .
C79 Sc3 C73 86.98(11) . .
C72 Sc3 C73 30.75(11) . .
C78 Sc3 C73 112.70(10) . .
C74 Sc3 C73 31.17(12) . .
N1 Sc3 C61 114.42(11) . .
C76 Sc3 C61 57.24(12) . .
C80 Sc3 C61 92.78(12) . .
C75 Sc3 C61 30.69(12) . .
C77 Sc3 C61 64.96(11) . .
C79 Sc3 C61 114.16(11) . .
C72 Sc3 C61 102.76(12) . .
C78 Sc3 C61 97.66(11) . .
C74 Sc3 C61 52.57(12) . .
C73 Sc3 C61 83.40(12) . .
N1 Sc3 C63 113.79(10) . .
C76 Sc3 C63 58.75(12) . .
C80 Sc3 C63 89.28(11) . .
C75 Sc3 C63 67.78(12) . .
C77 Sc3 C63 30.48(10) . .
C79 Sc3 C63 83.19(10) . .
C72 Sc3 C63 120.72(11) . .
C78 Sc3 C63 53.66(10) . .
C74 Sc3 C63 99.50(11) . .
C73 Sc3 C63 124.09(11) . .
C61 Sc3 C63 52.50(11) . .
N1 Sc4 C8 148.2(7) . .
N1 Sc4 C25 141.9(8) . .
C8 Sc4 C25 38.6(3) . .
N1 Sc4 C24 142.0(7) . .
C8 Sc4 C24 63.5(4) . .
C25 Sc4 C24 38.0(3) . .
N1 Sc4 C7 153.3(7) . .
C8 Sc4 C7 37.2(3) . .
C25 Sc4 C7 62.6(4) . .
C24 Sc4 C7 61.6(4) . .
N1 Sc4 C23 148.2(7) . .
C8 Sc4 C23 62.6(4) . .
C25 Sc4 C23 62.3(4) . .
C24 Sc4 C23 36.2(2) . .
C7 Sc4 C23 37.0(2) . .
N1 Sc4 C9 116.3(6) . .
C8 Sc4 C9 32.1(2) . .
C25 Sc4 C9 60.2(4) . .
C24 Sc4 C9 93.6(5) . .
C7 Sc4 C9 60.6(3) . .
C23 Sc4 C9 93.3(5) . .
N1 Sc4 C6 120.9(6) . .
C8 Sc4 C6 59.1(3) . .
C25 Sc4 C6 93.1(5) . .
C24 Sc4 C6 92.0(5) . .
C7 Sc4 C6 32.4(2) . .
C23 Sc4 C6 59.7(3) . .
C9 Sc4 C6 65.2(3) . .
N1 Sc4 C26 111.5(6) . .
C8 Sc4 C26 59.4(4) . .
C25 Sc4 C26 30.5(2) . .
C24 Sc4 C26 59.3(4) . .
C7 Sc4 C26 91.4(5) . .
C23 Sc4 C26 91.0(5) . .
C9 Sc4 C26 64.2(3) . .
C6 Sc4 C26 118.5(5) . .
N1 Sc4 C22 117.3(6) . .
C8 Sc4 C22 92.1(5) . .
C25 Sc4 C22 91.3(5) . .
C24 Sc4 C22 57.0(3) . .
C7 Sc4 C22 59.1(3) . .
C23 Sc4 C22 31.1(2) . .
C9 Sc4 C22 119.7(5) . .
C6 Sc4 C22 65.0(3) . .
C26 Sc4 C22 116.3(5) . .
N1 Sc4 C55 111.8(6) . .
C8 Sc4 C55 91.8(5) . .
C25 Sc4 C55 58.0(3) . .
C24 Sc4 C55 30.2(2) . .
C7 Sc4 C55 90.2(4) . .
C23 Sc4 C55 57.5(3) . .
C9 Sc4 C55 118.2(5) . .
C6 Sc4 C55 117.2(5) . .
C26 Sc4 C55 63.5(3) . .
C22 Sc4 C55 62.0(3) . .
N1 Sc4 Sc5 32.3(3) . .
C8 Sc4 Sc5 115.9(5) . .
C25 Sc4 Sc5 124.1(6) . .
C24 Sc4 Sc5 154.3(6) . .
C7 Sc4 Sc5 135.2(5) . .
C23 Sc4 Sc5 169.1(6) . .
C9 Sc4 Sc5 84.0(4) . .
C6 Sc4 Sc5 109.9(5) . .
C26 Sc4 Sc5 97.2(5) . .
C22 Sc4 Sc5 144.5(5) . .
C55 Sc4 Sc5 132.8(5) . .
N1 Sc5 C31 161.1(7) . .
N1 Sc5 C13 148.5(6) . .
C31 Sc5 C13 39.2(2) . .
N1 Sc5 C32 147.7(6) . .
C31 Sc5 C32 38.8(2) . .
C13 Sc5 C32 63.0(3) . .
N1 Sc5 C30 125.8(6) . .
C31 Sc5 C30 35.3(2) . .
C13 Sc5 C30 64.5(3) . .
C32 Sc5 C30 64.4(3) . .
N1 Sc5 C14 137.2(6) . .
C31 Sc5 C14 60.6(3) . .
C13 Sc5 C14 34.7(2) . .
C32 Sc5 C14 58.7(3) . .
C30 Sc5 C14 94.2(4) . .
N1 Sc5 C33 136.7(6) . .
C31 Sc5 C33 60.4(3) . .
C13 Sc5 C33 59.2(3) . .
C32 Sc5 C33 34.2(2) . .
C30 Sc5 C33 94.0(4) . .
C14 Sc5 C33 34.41(18) . .
N1 Sc5 C12 117.5(5) . .
C31 Sc5 C12 62.2(3) . .
C13 Sc5 C12 33.04(19) . .
C32 Sc5 C12 94.8(4) . .
C30 Sc5 C12 68.8(3) . .
C14 Sc5 C12 58.9(3) . .
C33 Sc5 C12 90.3(4) . .
N1 Sc5 C43 117.7(5) . .
C31 Sc5 C43 60.9(3) . .
C13 Sc5 C43 93.8(4) . .
C32 Sc5 C43 32.04(19) . .
C30 Sc5 C43 68.4(3) . .
C14 Sc5 C43 88.8(4) . .
C33 Sc5 C43 57.5(3) . .
C12 Sc5 C43 122.9(4) . .
N1 Sc5 Sc4 32.7(3) . .
C31 Sc5 Sc4 138.6(6) . .
C13 Sc5 Sc4 117.7(5) . .
C32 Sc5 Sc4 175.3(6) . .
C30 Sc5 Sc4 111.3(5) . .
C14 Sc5 Sc4 124.8(5) . .
C33 Sc5 Sc4 150.5(5) . .
C12 Sc5 Sc4 85.3(4) . .
C43 Sc5 Sc4 145.6(5) . .
N1 Sc5 Sc6 29.8(3) . .
C31 Sc5 Sc6 154.9(5) . .
C13 Sc5 Sc6 158.6(5) . .
C32 Sc5 Sc6 119.5(5) . .
C30 Sc5 Sc6 136.8(4) . .
C14 Sc5 Sc6 125.8(5) . .
C33 Sc5 Sc6 109.7(4) . .
C12 Sc5 Sc6 142.9(4) . .
C43 Sc5 Sc6 94.1(4) . .
Sc4 Sc5 Sc6 61.8(3) . .
N1 Sc6 C67 164.1(6) . .
N1 Sc6 C68 157.4(6) . .
C67 Sc6 C68 38.3(2) . .
N1 Sc6 C66 134.7(5) . .
C67 Sc6 C66 35.3(2) . .
C68 Sc6 C66 64.8(3) . .
N1 Sc6 C48 134.9(5) . .
C67 Sc6 C48 35.9(2) . .
C68 Sc6 C48 59.9(3) . .
C66 Sc6 C48 61.0(3) . .
N1 Sc6 C69 130.2(5) . .
C67 Sc6 C69 64.1(3) . .
C68 Sc6 C69 34.1(2) . .
C66 Sc6 C69 73.1(3) . .
C48 Sc6 C69 93.3(4) . .
N1 Sc6 C50 131.3(5) . .
C67 Sc6 C50 59.3(3) . .
C68 Sc6 C50 35.2(2) . .
C66 Sc6 C50 93.7(4) . .
C48 Sc6 C50 55.9(3) . .
C69 Sc6 C50 59.3(3) . .
N1 Sc6 C49 124.0(5) . .
C67 Sc6 C49 56.8(3) . .
C68 Sc6 C49 56.5(3) . .
C66 Sc6 C49 89.9(4) . .
C48 Sc6 C49 32.44(18) . .
C69 Sc6 C49 88.1(3) . .
C50 Sc6 C49 31.97(18) . .
N1 Sc6 C78 119.6(4) . .
C67 Sc6 C78 59.1(3) . .
C68 Sc6 C78 69.5(3) . .
C66 Sc6 C78 32.39(17) . .
C48 Sc6 C78 91.7(4) . .
C69 Sc6 C78 57.6(2) . .
C50 Sc6 C78 104.7(4) . .
C49 Sc6 C78 115.4(4) . .
N1 Sc6 C79 118.3(4) . .
C67 Sc6 C79 69.4(3) . .
C68 Sc6 C79 57.6(3) . .
C66 Sc6 C79 57.9(3) . .
C48 Sc6 C79 105.2(4) . .
C69 Sc6 C79 31.57(17) . .
C50 Sc6 C79 89.4(3) . .
C49 Sc6 C79 114.0(4) . .
C78 Sc6 C79 30.68(15) . .
N1 Sc6 Sc5 28.4(2) . .
C67 Sc6 Sc5 135.8(5) . .
C68 Sc6 Sc5 173.6(5) . .
C66 Sc6 Sc5 111.4(4) . .
C48 Sc6 Sc5 113.9(4) . .
C69 Sc6 Sc5 151.4(4) . .
C50 Sc6 Sc5 143.9(4) . .
C49 Sc6 Sc5 119.5(4) . .
C78 Sc6 Sc5 110.3(4) . .
C79 Sc6 Sc5 125.5(4) . .
N1 Sc6 Sc4 28.9(3) . .
C67 Sc6 Sc4 165.2(5) . .
C68 Sc6 Sc4 128.8(5) . .
C66 Sc6 Sc4 158.2(5) . .
C48 Sc6 Sc4 138.7(5) . .
C69 Sc6 Sc4 108.6(4) . .
C50 Sc6 Sc4 105.9(4) . .
C49 Sc6 Sc4 111.8(4) . .
C78 Sc6 Sc4 129.6(4) . .
C79 Sc6 Sc4 111.8(4) . .
Sc5 Sc6 Sc4 56.5(3) . .
Sc5 N1 Sc4 115.0(5) . .
Sc5 N1 Sc3 110.8(3) . .
Sc4 N1 Sc3 110.7(4) . .
Sc5 N1 Sc2 120.2(3) . .
Sc4 N1 Sc2 18.4(4) . .
Sc3 N1 Sc2 119.63(12) . .
Sc5 N1 Sc1 27.9(3) . .
Sc4 N1 Sc1 121.1(4) . .
Sc3 N1 Sc1 123.86(12) . .
Sc2 N1 Sc1 116.30(11) . .
Sc5 N1 Sc6 121.8(5) . .
Sc4 N1 Sc6 121.1(5) . .
Sc3 N1 Sc6 62.4(3) . .
Sc2 N1 Sc6 109.1(3) . .
Sc1 N1 Sc6 103.5(3) . .
C9 C1 C5 106.9(2) . .
C9 C1 C81 113.8(2) . .
C5 C1 C81 114.3(2) . .
C9 C1 C2 114.5(2) . .
C5 C1 C2 104.4(2) . .
C81 C1 C2 102.8(2) . .
C82 N2 C81 102.9(2) . .
C82 N2 C83 116.2(2) . .
C81 N2 C83 117.1(2) . .
C12 C2 C3 107.5(2) . .
C12 C2 C82 113.1(2) . .
C3 C2 C82 113.9(2) . .
C12 C2 C1 115.8(2) . .
C3 C2 C1 104.3(2) . .
C82 C2 C1 102.1(2) . .
C15 C3 C4 120.9(3) . .
C15 C3 C2 125.8(3) . .
C4 C3 C2 109.9(3) . .
C18 C4 C3 122.5(3) . .
C18 C4 C5 122.3(3) . .
C3 C4 C5 110.7(3) . .
C6 C5 C4 121.5(3) . .
C6 C5 C1 125.7(3) . .
C4 C5 C1 109.9(3) . .
C6 C5 Sc2 57.08(15) . .
C4 C5 Sc2 97.88(18) . .
C1 C5 Sc2 102.16(17) . .
C5 C6 C7 118.3(3) . .
C5 C6 C20 115.5(3) . .
C7 C6 C20 117.3(3) . .
C5 C6 Sc2 92.36(18) . .
C7 C6 Sc2 68.61(17) . .
C20 C6 Sc2 79.70(18) . .
C5 C6 Sc4 89.9(3) . .
C7 C6 Sc4 59.6(3) . .
C20 C6 Sc4 91.6(4) . .
Sc2 C6 Sc4 12.3(3) . .
C8 C7 C6 115.6(3) . .
C8 C7 C23 107.0(3) . .
C6 C7 C23 119.2(3) . .
C8 C7 Sc2 80.19(18) . .
C6 C7 Sc2 74.76(18) . .
C23 C7 Sc2 72.13(17) . .
C8 C7 Sc4 65.6(4) . .
C6 C7 Sc4 88.0(4) . .
C23 C7 Sc4 72.1(4) . .
Sc2 C7 Sc4 16.1(4) . .
C9 C8 C25 119.3(3) . .
C9 C8 C7 124.8(3) . .
C25 C8 C7 108.8(3) . .
C9 C8 Sc4 93.8(4) . .
C25 C8 Sc4 70.8(4) . .
C7 C8 Sc4 77.2(4) . .
C9 C8 Sc2 95.60(18) . .
C25 C8 Sc2 82.41(18) . .
C7 C8 Sc2 64.51(17) . .
Sc4 C8 Sc2 14.4(4) . .
C10 C9 C8 118.0(3) . .
C10 C9 C1 120.5(3) . .
C8 C9 C1 119.0(3) . .
C10 C9 Sc4 94.1(4) . .
C8 C9 Sc4 54.0(3) . .
C1 C9 Sc4 105.7(4) . .
C9 C10 C11 122.4(3) . .
C9 C10 C27 122.1(3) . .
C11 C10 C27 107.4(3) . .
C12 C11 C10 121.8(3) . .
C12 C11 C29 122.1(3) . .
C10 C11 C29 107.7(3) . .
C11 C12 C13 118.0(3) . .
C11 C12 C2 120.8(3) . .
C13 C12 C2 118.8(3) . .
C11 C12 Sc5 87.7(3) . .
C13 C12 Sc5 55.1(3) . .
C2 C12 Sc5 112.0(3) . .
C31 C13 C14 109.5(3) . .
C31 C13 C12 119.5(3) . .
C14 C13 C12 124.0(3) . .
C31 C13 Sc5 64.5(3) . .
C14 C13 Sc5 85.7(4) . .
C12 C13 Sc5 91.9(3) . .
C31 C13 Sc1 80.70(19) . .
C14 C13 Sc1 64.20(17) . .
C12 C13 Sc1 97.71(19) . .
Sc5 C13 Sc1 22.8(3) . .
C13 C14 C15 116.6(3) . .
C13 C14 C33 106.4(3) . .
C15 C14 C33 120.0(3) . .
C13 C14 Sc1 81.08(18) . .
C15 C14 Sc1 76.91(18) . .
C33 C14 Sc1 70.37(17) . .
C13 C14 Sc5 59.6(3) . .
C15 C14 Sc5 93.9(3) . .
C33 C14 Sc5 73.2(3) . .
Sc1 C14 Sc5 22.6(3) . .
C3 C15 C14 118.3(3) . .
C3 C15 C16 116.9(3) . .
C14 C15 C16 116.9(3) . .
C3 C15 Sc1 95.79(19) . .
C14 C15 Sc1 67.28(17) . .
C16 C15 Sc1 79.38(18) . .
C35 C16 C17 107.9(3) . .
C35 C16 C15 122.8(3) . .
C17 C16 C15 121.1(3) . .
C35 C16 Sc1 74.93(18) . .
C17 C16 Sc1 103.5(2) . .
C15 C16 Sc1 66.96(17) . .
C18 C17 C16 121.7(3) . .
C18 C17 C37 120.6(3) . .
C16 C17 C37 107.9(3) . .
C19 C18 C17 119.4(3) . .
C19 C18 C4 116.7(3) . .
C17 C18 C4 116.7(3) . .
C18 C19 C20 122.0(3) . .
C18 C19 C39 120.5(3) . .
C20 C19 C39 108.1(3) . .
C19 C20 C21 107.3(3) . .
C19 C20 C6 121.8(3) . .
C21 C20 C6 122.4(3) . .
C19 C20 Sc2 102.2(2) . .
C21 C20 Sc2 76.84(19) . .
C6 C20 Sc2 65.70(17) . .
C22 C21 C40 122.6(3) . .
C22 C21 C20 121.0(3) . .
C40 C21 C20 108.0(3) . .
C22 C21 Sc2 68.93(18) . .
C40 C21 Sc2 104.8(2) . .
C20 C21 Sc2 70.66(18) . .
C21 C22 C23 117.9(3) . .
C21 C22 C53 115.5(3) . .
C23 C22 C53 118.6(3) . .
C21 C22 Sc2 78.69(19) . .
C23 C22 Sc2 65.27(17) . .
C53 C22 Sc2 98.9(2) . .
C21 C22 Sc4 90.9(4) . .
C23 C22 Sc4 56.9(3) . .
C53 C22 Sc4 95.0(3) . .
Sc2 C22 Sc4 12.3(3) . .
C24 C23 C22 117.4(3) . .
C24 C23 C7 107.3(3) . .
C22 C23 C7 121.7(3) . .
C24 C23 Sc2 83.66(19) . .
C22 C23 Sc2 79.70(19) . .
C7 C23 Sc2 69.79(17) . .
C24 C23 Sc4 68.7(4) . .
C22 C23 Sc4 91.9(4) . .
C7 C23 Sc4 70.9(4) . .
Sc2 C23 Sc4 16.0(4) . .
C23 C24 C55 123.5(3) . .
C23 C24 C25 108.9(3) . .
C55 C24 C25 119.8(3) . .
C23 C24 Sc4 75.1(4) . .
C55 C24 Sc4 97.4(4) . .
C25 C24 Sc4 67.9(4) . .
C23 C24 Sc2 62.58(17) . .
C55 C24 Sc2 99.6(2) . .
C25 C24 Sc2 78.64(18) . .
Sc4 C24 Sc2 13.6(4) . .
C26 C25 C8 122.1(3) . .
C26 C25 C24 123.4(3) . .
C8 C25 C24 107.9(3) . .
C26 C25 Sc4 97.8(4) . .
C8 C25 Sc4 70.6(4) . .
C24 C25 Sc4 74.0(4) . .
C26 C25 Sc2 107.4(2) . .
C8 C25 Sc2 65.50(17) . .
C24 C25 Sc2 69.42(18) . .
Sc4 C25 Sc2 9.6(4) . .
C27 C26 C25 118.1(3) . .
C27 C26 C57 117.8(3) . .
C25 C26 C57 116.4(3) . .
C27 C26 Sc4 93.9(3) . .
C25 C26 Sc4 51.8(3) . .
C57 C26 Sc4 97.1(3) . .
C26 C27 C28 122.3(3) . .
C26 C27 C10 120.2(3) . .
C28 C27 C10 108.1(3) . .
C29 C28 C59 120.5(3) . .
C29 C28 C27 108.6(3) . .
C59 C28 C27 120.2(3) . .
C30 C29 C28 121.6(3) . .
C30 C29 C11 120.6(3) . .
C28 C29 C11 108.2(3) . .
C29 C30 C31 117.4(3) . .
C29 C30 C41 118.0(3) . .
C31 C30 C41 116.7(3) . .
C29 C30 Sc5 92.4(3) . .
C31 C30 Sc5 55.5(3) . .
C41 C30 Sc5 94.3(3) . .
C13 C31 C30 122.2(3) . .
C13 C31 C32 108.2(3) . .
C30 C31 C32 123.4(3) . .
C13 C31 Sc5 76.3(4) . .
C30 C31 Sc5 89.2(4) . .
C32 C31 Sc5 78.6(4) . .
C13 C31 Sc1 67.54(18) . .
C30 C31 Sc1 107.4(2) . .
C32 C31 Sc1 68.17(18) . .
Sc5 C31 Sc1 18.2(3) . .
C31 C32 C33 109.3(3) . .
C31 C32 C43 119.4(3) . .
C33 C32 C43 123.2(3) . .
C31 C32 Sc5 62.6(3) . .
C33 C32 Sc5 84.2(4) . .
C43 C32 Sc5 93.2(3) . .
C31 C32 Sc1 79.89(19) . .
C33 C32 Sc1 63.24(18) . .
C43 C32 Sc1 97.5(2) . .
Sc5 C32 Sc1 22.7(3) . .
C32 C33 C34 118.5(3) . .
C32 C33 C14 106.6(3) . .
C34 C33 C14 120.9(3) . .
C32 C33 Sc1 82.34(19) . .
C34 C33 Sc1 78.84(19) . .
C14 C33 Sc1 71.12(17) . .
C32 C33 Sc5 61.5(3) . .
C34 C33 Sc5 96.8(3) . .
C14 C33 Sc5 72.4(3) . .
Sc1 C33 Sc5 22.5(3) . .
C45 C34 C35 115.2(3) . .
C45 C34 C33 117.7(3) . .
C35 C34 C33 118.1(3) . .
C45 C34 Sc1 95.5(2) . .
C35 C34 Sc1 79.60(19) . .
C33 C34 Sc1 65.74(18) . .
C34 C35 C36 123.3(3) . .
C34 C35 C16 120.8(3) . .
C36 C35 C16 107.5(3) . .
C34 C35 Sc1 67.47(18) . .
C36 C35 Sc1 104.4(2) . .
C16 C35 Sc1 72.69(18) . .
C37 C36 C35 109.2(3) . .
C37 C36 C47 120.4(3) . .
C35 C36 C47 120.6(3) . .
C36 C37 C38 122.3(3) . .
C36 C37 C17 107.5(3) . .
C38 C37 C17 120.3(3) . .
C39 C38 C37 118.5(3) . .
C39 C38 C49 117.3(4) . .
C37 C38 C49 117.1(4) . .
C40 C39 C38 122.1(3) . .
C40 C39 C19 107.7(3) . .
C38 C39 C19 120.4(3) . .
C39 C40 C21 108.9(3) . .
C39 C40 C51 120.5(3) . .
C21 C40 C51 121.4(3) . .
C60 C41 C42 109.9(3) . .
C60 C41 C30 119.9(3) . .
C42 C41 C30 120.5(3) . .
C62 C42 C43 119.5(3) . .
C62 C42 C41 107.2(3) . .
C43 C42 C41 122.7(3) . .
C44 C43 C42 119.2(3) . .
C44 C43 C32 116.5(3) . .
C42 C43 C32 117.1(3) . .
C44 C43 Sc5 100.1(3) . .
C42 C43 Sc5 88.6(3) . .
C32 C43 Sc5 54.8(3) . .
C43 C44 C45 121.2(3) . .
C43 C44 C64 121.2(3) . .
C45 C44 C64 107.9(3) . .
C44 C45 C34 122.3(3) . .
C44 C45 C46 108.4(3) . .
C34 C45 C46 121.9(4) . .
C47 C46 C65 120.6(3) . .
C47 C46 C45 122.4(3) . .
C65 C46 C45 106.9(3) . .
C46 C47 C48 120.0(3) . .
C46 C47 C36 116.4(3) . .
C48 C47 C36 116.5(3) . .
C47 C48 C49 122.8(3) . .
C47 C48 C67 120.0(3) . .
C49 C48 C67 107.2(3) . .
C47 C48 Sc6 94.7(3) . .
C49 C48 Sc6 80.9(3) . .
C67 C48 Sc6 60.7(3) . .
C50 C49 C38 120.7(4) . .
C50 C49 C48 109.2(3) . .
C38 C49 C48 120.5(4) . .
C50 C49 Sc6 69.0(3) . .
C38 C49 Sc6 102.1(3) . .
C48 C49 Sc6 66.7(3) . .
C51 C50 C49 122.0(3) . .
C51 C50 C68 120.5(3) . .
C49 C50 C68 107.3(3) . .
C51 C50 Sc6 97.2(3) . .
C49 C50 Sc6 79.1(3) . .
C68 C50 Sc6 60.0(3) . .
C50 C51 C52 119.2(3) . .
C50 C51 C40 117.2(3) . .
C52 C51 C40 116.1(3) . .
C70 C52 C51 120.4(3) . .
C70 C52 C53 107.5(3) . .
C51 C52 C53 122.4(3) . .
C52 C53 C54 109.2(3) . .
C52 C53 C22 121.9(4) . .
C54 C53 C22 120.6(3) . .
C55 C54 C53 121.4(3) . .
C55 C54 C71 121.3(3) . .
C53 C54 C71 107.1(3) . .
C54 C55 C56 118.6(3) . .
C54 C55 C24 117.8(3) . .
C56 C55 C24 116.5(3) . .
C54 C55 Sc4 96.5(4) . .
C56 C55 Sc4 94.6(4) . .
C24 C55 Sc4 52.4(3) . .
C57 C56 C73 107.9(3) . .
C57 C56 C55 123.0(3) . .
C73 C56 C55 119.6(3) . .
C56 C57 C58 109.2(3) . .
C56 C57 C26 120.7(3) . .
C58 C57 C26 119.8(3) . .
C59 C58 C57 122.0(3) . .
C59 C58 C74 120.3(3) . .
C57 C58 C74 107.8(3) . .
C60 C59 C28 117.6(3) . .
C60 C59 C58 117.7(3) . .
C28 C59 C58 117.6(3) . .
C41 C60 C59 122.1(3) . .
C41 C60 C61 107.5(3) . .
C59 C60 C61 120.7(3) . .
C75 C61 C62 123.5(3) . .
C75 C61 C60 122.2(3) . .
C62 C61 C60 106.6(3) . .
C75 C61 Sc3 59.16(18) . .
C62 C61 Sc3 85.3(2) . .
C60 C61 Sc3 102.8(2) . .
C42 C62 C63 121.7(3) . .
C42 C62 C61 108.9(3) . .
C63 C62 C61 120.5(3) . .
C64 C63 C62 118.2(3) . .
C64 C63 C77 118.2(3) . .
C62 C63 C77 116.1(3) . .
C64 C63 Sc3 103.7(2) . .
C62 C63 Sc3 82.29(19) . .
C77 C63 Sc3 57.62(16) . .
C63 C64 C65 122.2(3) . .
C63 C64 C44 120.0(3) . .
C65 C64 C44 107.8(3) . .
C66 C65 C64 121.2(3) . .
C66 C65 C46 119.7(3) . .
C64 C65 C46 109.0(3) . .
C67 C66 C65 119.6(3) . .
C67 C66 C78 116.7(3) . .
C65 C66 C78 116.4(3) . .
C67 C66 Sc6 62.6(3) . .
C65 C66 Sc6 97.2(3) . .
C78 C66 Sc6 83.9(3) . .
C66 C67 C68 121.3(3) . .
C66 C67 C48 119.9(3) . .
C68 C67 C48 108.3(3) . .
C66 C67 Sc6 82.1(3) . .
C68 C67 Sc6 71.8(3) . .
C48 C67 Sc6 83.4(3) . .
C69 C68 C67 122.7(3) . .
C69 C68 C50 120.0(3) . .
C67 C68 C50 108.0(3) . .
C69 C68 Sc6 84.6(3) . .
C67 C68 Sc6 69.8(3) . .
C50 C68 Sc6 84.8(3) . .
C68 C69 C79 116.8(3) . .
C68 C69 C70 119.1(3) . .
C79 C69 C70 116.9(3) . .
C68 C69 Sc6 61.3(3) . .
C79 C69 Sc6 83.5(3) . .
C70 C69 Sc6 99.1(3) . .
C52 C70 C71 109.7(3) . .
C52 C70 C69 120.6(3) . .
C71 C70 C69 119.6(3) . .
C72 C71 C70 123.4(3) . .
C72 C71 C54 120.7(3) . .
C70 C71 C54 106.6(3) . .
C71 C72 C73 117.2(3) . .
C71 C72 C80 118.1(3) . .
C73 C72 C80 117.3(3) . .
C71 C72 Sc3 100.5(2) . .
C73 C72 Sc3 80.6(2) . .
C80 C72 Sc3 62.51(17) . .
C56 C73 C72 122.5(4) . .
C56 C73 C74 108.4(3) . .
C72 C73 C74 120.9(3) . .
C56 C73 Sc3 106.2(2) . .
C72 C73 Sc3 68.68(19) . .
C74 C73 Sc3 70.03(18) . .
C75 C74 C58 123.0(3) . .
C75 C74 C73 122.6(3) . .
C58 C74 C73 106.6(3) . .
C75 C74 Sc3 63.90(18) . .
C58 C74 Sc3 103.7(2) . .
C73 C74 Sc3 78.80(19) . .
C74 C75 C61 115.9(3) . .
C74 C75 C76 117.7(3) . .
C61 C75 C76 117.5(3) . .
C74 C75 Sc3 83.9(2) . .
C61 C75 Sc3 90.1(2) . .
C76 C75 Sc3 66.43(18) . .
C75 C76 C77 118.6(3) . .
C75 C76 C80 119.4(3) . .
C77 C76 C80 106.2(3) . .
C75 C76 Sc3 77.25(18) . .
C77 C76 Sc3 78.44(18) . .
C80 C76 Sc3 74.04(18) . .
C78 C77 C63 118.8(3) . .
C78 C77 C76 108.8(3) . .
C63 C77 C76 123.2(3) . .
C78 C77 Sc3 81.80(18) . .
C63 C77 Sc3 91.90(19) . .
C76 C77 Sc3 65.32(17) . .
C79 C78 C77 108.8(3) . .
C79 C78 C66 121.4(3) . .
C77 C78 C66 122.8(3) . .
C79 C78 Sc3 71.82(17) . .
C77 C78 Sc3 65.45(17) . .
C66 C78 Sc3 104.82(18) . .
C79 C78 Sc6 76.6(3) . .
C77 C78 Sc6 107.6(3) . .
C66 C78 Sc6 63.8(3) . .
Sc3 C78 Sc6 47.5(2) . .
C78 C79 C69 120.8(3) . .
C78 C79 C80 108.3(3) . .
C69 C79 C80 123.2(3) . .
C78 C79 Sc3 76.36(17) . .
C69 C79 Sc3 100.92(19) . .
C80 C79 Sc3 63.49(17) . .
C78 C79 Sc6 72.7(3) . .
C69 C79 Sc6 64.9(3) . .
C80 C79 Sc6 109.1(3) . .
Sc3 C79 Sc6 47.5(2) . .
C72 C80 C79 118.2(3) . .
C72 C80 C76 121.9(3) . .
C79 C80 C76 107.8(3) . .
C72 C80 Sc3 84.15(19) . .
C79 C80 Sc3 82.44(18) . .
C76 C80 Sc3 68.21(17) . .
N2 C81 C1 102.2(2) . .
N2 C81 H81A 111.3 . .
C1 C81 H81A 111.3 . .
N2 C81 H81B 111.3 . .
C1 C81 H81B 111.3 . .
H81A C81 H81B 109.2 . .
N2 C82 C2 102.4(2) . .
N2 C82 H82A 111.3 . .
C2 C82 H82A 111.3 . .
N2 C82 H82B 111.3 . .
C2 C82 H82B 111.3 . .
H82A C82 H82B 109.2 . .
N2 C83 C90 108.6(2) . .
N2 C83 C84 109.2(2) . .
C90 C83 C84 113.6(2) . .
N2 C83 C96 108.7(2) . .
C90 C83 C96 114.0(2) . .
C84 C83 C96 102.4(2) . .
C89 C84 C85 118.3(3) . .
C89 C84 C83 119.6(3) . .
C85 C84 C83 121.5(3) . .
C86 C85 C84 120.5(3) . .
C86 C85 H85A 119.8 . .
C84 C85 H85A 119.8 . .
C85 C86 C87 120.6(3) . .
C85 C86 H86A 119.7 . .
C87 C86 H86A 119.7 . .
C88 C87 C86 119.3(3) . .
C88 C87 H87A 120.3 . .
C86 C87 H87A 120.3 . .
C87 C88 C89 120.2(3) . .
C87 C88 H88A 119.9 . .
C89 C88 H88A 119.9 . .
C88 C89 C84 121.0(3) . .
C88 C89 H89A 119.5 . .
C84 C89 H89A 119.5 . .
C95 C90 C91 117.8(3) . .
C95 C90 C83 121.2(3) . .
C91 C90 C83 120.2(3) . .
C92 C91 C90 120.9(3) . .
C92 C91 H91A 119.5 . .
C90 C91 H91A 119.5 . .
C93 C92 C91 120.4(3) . .
C93 C92 H92A 119.8 . .
C91 C92 H92A 119.8 . .
C92 C93 C94 119.6(3) . .
C92 C93 H93A 120.2 . .
C94 C93 H93A 120.2 . .
C95 C94 C93 120.2(3) . .
C95 C94 H94A 119.9 . .
C93 C94 H94A 119.9 . .
C94 C95 C90 121.0(3) . .
C94 C95 H95A 119.5 . .
C90 C95 H95A 119.5 . .
C101 C96 C97 118.3(3) . .
C101 C96 C83 120.7(3) . .
C97 C96 C83 120.4(3) . .
C98 C97 C96 120.6(3) . .
C98 C97 H97A 119.7 . .
C96 C97 H97A 119.7 . .
C97 C98 C99 120.4(3) . .
C97 C98 H98A 119.8 . .
C99 C98 H98A 119.8 . .
C100 C99 C98 119.5(3) . .
C100 C99 H99A 120.2 . .
C98 C99 H99A 120.2 . .
C99 C100 C101 120.2(3) . .
C99 C100 H100 119.9 . .
C101 C100 H100 119.9 . .
C100 C101 C96 120.9(3) . .
C100 C101 H101 119.5 . .
C96 C101 H101 119.5 . .
C103 C102 C104 120.0(3) . 2_765
C103 C102 H102 120.0 . .
C104 C102 H102 120.0 2_765 .
C102 C103 C104 120.1(3) . .
C102 C103 H103 120.0 . .
C104 C103 H103 120.0 . .
C103 C104 C102 119.9(3) . 2_765
C103 C104 H10C 120.0 . .
C102 C104 H10C 120.0 2_765 .
C106 C105 C110 120.0 . .
C106 C105 H10A 120.0 . .
C110 C105 H10A 120.0 . .
C105 C106 C107 120.0 . .
C105 C106 H10B 120.0 . .
C107 C106 H10B 120.0 . .
C108 C107 C106 120.0 . .
C108 C107 H10D 120.0 . .
C106 C107 H10D 120.0 . .
C107 C108 C109 120.0 . .
C107 C108 H10E 120.0 . .
C109 C108 H10E 120.0 . .
C110 C109 C108 120.0 . .
C110 C109 H10F 120.0 . .
C108 C109 H10F 120.0 . .
C109 C110 C105 120.0 . .
C109 C110 H11G 120.0 . .
C105 C110 H11G 120.0 . .
C112 C111 C116 120.0 . .
C112 C111 H11A 120.0 . .
C116 C111 H11A 120.0 . .
C111 C112 C113 120.0 . .
C111 C112 H11B 120.0 . .
C113 C112 H11B 120.0 . .
C112 C113 C114 120.0 . .
C112 C113 H11C 120.0 . .
C114 C113 H11C 120.0 . .
C115 C114 C113 120.0 . .
C115 C114 H11D 120.0 . .
C113 C114 H11D 120.0 . .
C114 C115 C116 120.0 . .
C114 C115 H11E 120.0 . .
C116 C115 H11E 120.0 . .
C115 C116 C111 120.0 . .
C115 C116 H11F 120.0 . .
C111 C116 H11F 120.0 . .
C118 C117 C122 120.0 . .
C118 C117 H11H 120.0 . .
C122 C117 H11H 120.0 . .
C117 C118 C119 120.0 . .
C117 C118 H11I 120.0 . .
C119 C118 H11I 120.0 . .
C118 C119 C120 120.0 . .
C118 C119 H11J 120.0 . .
C120 C119 H11J 120.0 . .
C121 C120 C119 120.0 . .
C121 C120 H12A 120.0 . .
C119 C120 H12A 120.0 . .
C120 C121 C122 120.0 . .
C120 C121 H12B 120.0 . .
C122 C121 H12B 120.0 . .
C121 C122 C117 120.0 . .
C121 C122 H12C 120.0 . .
C117 C122 H12C 120.0 . .
C124 C123 C128 120.0 . .
C124 C123 H12D 120.0 . .
C128 C123 H12D 120.0 . .
C123 C124 C125 120.0 . .
C123 C124 H12E 120.0 . .
C125 C124 H12E 120.0 . .
C126 C125 C124 120.0 . .
C126 C125 H12F 120.0 . .
C124 C125 H12F 120.0 . .
C127 C126 C125 120.0 . .
C127 C126 H12G 120.0 . .
C125 C126 H12G 120.0 . .
C128 C127 C126 120.0 . .
C128 C127 H12H 120.0 . .
C126 C127 H12H 120.0 . .
C127 C128 C123 120.0 . .
C127 C128 H12I 120.0 . .
C123 C128 H12I 120.0 . .
C130 C129 H12J 109.5 . .
C130 C129 H12K 109.5 . .
H12J C129 H12K 109.5 . .
C130 C129 H12L 109.5 . .
H12J C129 H12L 109.5 . .
H12K C129 H12L 109.5 . .
C129 C130 C131 108.8(17) . .
C129 C130 H13A 109.9 . .
C131 C130 H13A 109.9 . .
C129 C130 H13B 109.9 . .
C131 C130 H13B 109.9 . .
H13A C130 H13B 108.3 . .
C130 C131 C132 115.1(14) . .
C130 C131 H13C 108.5 . .
C132 C131 H13C 108.5 . .
C130 C131 H13G 108.5 . .
C132 C131 H13G 108.5 . .
H13C C131 H13G 107.5 . .
C133 C132 C131 116.7(15) . .
C133 C132 H13H 108.1 . .
C131 C132 H13H 108.1 . .
C133 C132 H13I 108.1 . .
C131 C132 H13I 108.1 . .
H13H C132 H13I 107.3 . .
C132 C133 H13D 109.5 . .
C132 C133 H13E 109.5 . .
H13D C133 H13E 109.5 . .
C132 C133 H13F 109.5 . .
H13D C133 H13F 109.5 . .
H13E C133 H13F 109.5 . .

loop_
_geom_bond_atom_site_label_1
_geom_bond_atom_site_label_2
_geom_bond_distance
_geom_bond_site_symmetry_2
Sc1 N1 2.031(2) .
Sc1 C33 2.263(3) .
Sc1 C14 2.273(3) .
Sc1 C15 2.400(3) .
Sc1 C34 2.435(3) .
Sc1 C13 2.494(3) .
Sc1 C32 2.511(3) .
Sc1 C16 2.564(3) .
Sc1 C35 2.593(3) .
Sc1 C31 2.663(3) .
Sc1 Sc2 3.4494(10) .
Sc1 Sc3 3.5818(10) .
Sc2 N1 2.030(3) .
Sc2 C7 2.259(3) .
Sc2 C23 2.291(3) .
Sc2 C6 2.341(3) .
Sc2 C8 2.466(3) .
Sc2 C22 2.482(3) .
Sc2 C20 2.527(3) .
Sc2 C24 2.565(3) .
Sc2 C21 2.608(3) .
Sc2 C25 2.686(3) .
Sc2 C5 2.787(3) .
Sc3 N1 2.029(2) .
Sc3 C76 2.240(3) .
Sc3 C80 2.320(3) .
Sc3 C75 2.384(3) .
Sc3 C77 2.416(3) .
Sc3 C79 2.570(3) .
Sc3 C72 2.601(3) .
Sc3 C78 2.629(3) .
Sc3 C74 2.640(3) .
Sc3 C73 2.755(3) .
Sc3 C61 2.777(3) .
Sc3 C63 2.859(3) .
Sc4 N1 2.020(14) .
Sc4 C8 2.178(14) .
Sc4 C25 2.180(15) .
Sc4 C24 2.262(14) .
Sc4 C7 2.331(14) .
Sc4 C23 2.347(14) .
Sc4 C9 2.684(14) .
Sc4 C6 2.702(14) .
Sc4 C26 2.750(15) .
Sc4 C22 2.799(14) .
Sc4 C55 2.830(14) .
Sc4 Sc5 3.392(17) .
Sc5 N1 2.001(11) .
Sc5 C31 2.028(12) .
Sc5 C13 2.182(11) .
Sc5 C32 2.238(11) .
Sc5 C30 2.460(13) .
Sc5 C14 2.522(11) .
Sc5 C33 2.534(12) .
Sc5 C12 2.660(11) .
Sc5 C43 2.735(11) .
Sc5 Sc6 3.578(15) .
Sc6 N1 2.093(11) .
Sc6 C67 2.158(11) .
Sc6 C68 2.184(11) .
Sc6 C66 2.408(11) .
Sc6 C48 2.457(11) .
Sc6 C69 2.479(11) .
Sc6 C50 2.512(11) .
Sc6 C49 2.643(11) .
Sc6 C78 2.669(11) .
Sc6 C79 2.719(11) .
C1 C9 1.519(4) .
C1 C5 1.519(4) .
C1 C81 1.543(4) .
C1 C2 1.619(4) .
N2 C82 1.454(4) .
N2 C81 1.469(4) .
N2 C83 1.493(3) .
C2 C12 1.510(4) .
C2 C3 1.526(4) .
C2 C82 1.553(4) .
C3 C15 1.409(5) .
C3 C4 1.440(5) .
C4 C18 1.423(5) .
C4 C5 1.446(4) .
C5 C6 1.418(4) .
C6 C7 1.447(5) .
C6 C20 1.459(5) .
C7 C8 1.446(5) .
C7 C23 1.485(4) .
C8 C9 1.431(4) .
C8 C25 1.440(4) .
C9 C10 1.386(4) .
C10 C11 1.440(5) .
C10 C27 1.450(4) .
C11 C12 1.371(5) .
C11 C29 1.455(5) .
C12 C13 1.451(5) .
C13 C31 1.421(5) .
C13 C14 1.438(5) .
C14 C15 1.442(5) .
C14 C33 1.496(5) .
C15 C16 1.446(5) .
C16 C35 1.438(5) .
C16 C17 1.443(5) .
C17 C18 1.406(5) .
C17 C37 1.445(5) .
C18 C19 1.403(5) .
C19 C20 1.434(5) .
C19 C39 1.452(5) .
C20 C21 1.439(5) .
C21 C22 1.424(5) .
C21 C40 1.437(5) .
C22 C23 1.448(5) .
C22 C53 1.454(5) .
C23 C24 1.434(5) .
C24 C55 1.435(5) .
C24 C25 1.450(5) .
C25 C26 1.407(5) .
C26 C27 1.394(5) .
C26 C57 1.445(5) .
C27 C28 1.437(5) .
C28 C29 1.416(5) .
C28 C59 1.418(5) .
C29 C30 1.399(5) .
C30 C31 1.422(5) .
C30 C41 1.442(5) .
C31 C32 1.431(5) .
C32 C33 1.432(5) .
C32 C43 1.453(5) .
C33 C34 1.439(5) .
C34 C45 1.431(5) .
C34 C35 1.433(5) .
C35 C36 1.434(5) .
C36 C37 1.422(5) .
C36 C47 1.457(5) .
C37 C38 1.427(5) .
C38 C39 1.416(5) .
C38 C49 1.427(5) .
C39 C40 1.408(5) .
C40 C51 1.446(5) .
C41 C60 1.398(5) .
C41 C42 1.429(5) .
C42 C62 1.417(5) .
C42 C43 1.420(5) .
C43 C44 1.401(5) .
C44 C45 1.429(5) .
C44 C64 1.443(5) .
C45 C46 1.454(5) .
C46 C47 1.400(5) .
C46 C65 1.433(5) .
C47 C48 1.409(5) .
C48 C49 1.436(5) .
C48 C67 1.450(5) .
C49 C50 1.425(5) .
C50 C51 1.403(5) .
C50 C68 1.456(5) .
C51 C52 1.422(5) .
C52 C70 1.416(5) .
C52 C53 1.424(5) .
C53 C54 1.432(5) .
C54 C55 1.392(5) .
C54 C71 1.460(5) .
C55 C56 1.432(5) .
C56 C57 1.421(5) .
C56 C73 1.427(5) .
C57 C58 1.424(5) .
C58 C59 1.423(5) .
C58 C74 1.451(5) .
C59 C60 1.418(5) .
C60 C61 1.462(5) .
C61 C75 1.417(5) .
C61 C62 1.438(5) .
C62 C63 1.434(5) .
C63 C64 1.403(5) .
C63 C77 1.451(5) .
C64 C65 1.430(5) .
C65 C66 1.429(5) .
C66 C67 1.405(5) .
C66 C78 1.438(5) .
C67 C68 1.425(5) .
C68 C69 1.396(5) .
C69 C79 1.433(5) .
C69 C70 1.436(5) .
C70 C71 1.434(5) .
C71 C72 1.408(5) .
C72 C73 1.428(5) .
C72 C80 1.437(5) .
C73 C74 1.453(5) .
C74 C75 1.416(5) .
C75 C76 1.448(5) .
C76 C77 1.458(5) .
C76 C80 1.477(5) .
C77 C78 1.437(5) .
C78 C79 1.426(5) .
C79 C80 1.452(5) .
C81 H81A 0.9900 .
C81 H81B 0.9900 .
C82 H82A 0.9900 .
C82 H82B 0.9900 .
C83 C90 1.536(4) .
C83 C84 1.542(4) .
C83 C96 1.544(4) .
C84 C89 1.392(4) .
C84 C85 1.393(4) .
C85 C86 1.388(5) .
C85 H85A 0.9500 .
C86 C87 1.388(5) .
C86 H86A 0.9500 .
C87 C88 1.381(5) .
C87 H87A 0.9500 .
C88 C89 1.387(4) .
C88 H88A 0.9500 .
C89 H89A 0.9500 .
C90 C95 1.396(4) .
C90 C91 1.400(4) .
C91 C92 1.387(4) .
C91 H91A 0.9500 .
C92 C93 1.375(5) .
C92 H92A 0.9500 .
C93 C94 1.389(5) .
C93 H93A 0.9500 .
C94 C95 1.386(5) .
C94 H94A 0.9500 .
C95 H95A 0.9500 .
C96 C101 1.390(5) .
C96 C97 1.399(4) .
C97 C98 1.382(5) .
C97 H97A 0.9500 .
C98 C99 1.388(5) .
C98 H98A 0.9500 .
C99 C100 1.379(5) .
C99 H99A 0.9500 .
C100 C101 1.389(5) .
C100 H100 0.9500 .
C101 H101 0.9500 .
C102 C103 1.377(5) .
C102 C104 1.387(5) 2_765
C102 H102 0.9500 .
C103 C104 1.384(5) .
C103 H103 0.9500 .
C104 C102 1.387(5) 2_765
C104 H10C 0.9500 .
C105 C106 1.3900 .
C105 C110 1.3900 .
C105 H10A 0.9500 .
C106 C107 1.3900 .
C106 H10B 0.9500 .
C107 C108 1.3900 .
C107 H10D 0.9500 .
C108 C109 1.3900 .
C108 H10E 0.9500 .
C109 C110 1.3900 .
C109 H10F 0.9500 .
C110 H11G 0.9500 .
C111 C112 1.3900 .
C111 C116 1.3900 .
C111 H11A 0.9500 .
C112 C113 1.3900 .
C112 H11B 0.9500 .
C113 C114 1.3900 .
C113 H11C 0.9500 .
C114 C115 1.3900 .
C114 H11D 0.9500 .
C115 C116 1.3900 .
C115 H11E 0.9500 .
C116 H11F 0.9500 .
C117 C118 1.3900 .
C117 C122 1.3900 .
C117 H11H 0.9500 .
C118 C119 1.3900 .
C118 H11I 0.9500 .
C119 C120 1.3900 .
C119 H11J 0.9500 .
C120 C121 1.3900 .
C120 H12A 0.9500 .
C121 C122 1.3900 .
C121 H12B 0.9500 .
C122 H12C 0.9500 .
C123 C124 1.3900 .
C123 C128 1.3900 .
C123 H12D 0.9500 .
C124 C125 1.3900 .
C124 H12E 0.9500 .
C125 C126 1.3900 .
C125 H12F 0.9500 .
C126 C127 1.3900 .
C126 H12G 0.9500 .
C127 C128 1.3900 .
C127 H12H 0.9500 .
C128 H12I 0.9500 .
C129 C130 1.47(3) .
C129 H12J 0.9800 .
C129 H12K 0.9800 .
C129 H12L 0.9800 .
C130 C131 1.53(2) .
C130 H13A 0.9900 .
C130 H13B 0.9900 .
C131 C132 1.58(2) .
C131 H13C 0.9900 .
C131 H13G 0.9900 .
C132 C133 1.42(2) .
C132 H13H 0.9900 .
C132 H13I 0.9900 .
C133 H13D 0.9800 .
C133 H13E 0.9800 .
C133 H13F 0.9800 .
